data_7057831
loop_
_publ_author_name
'Luberda-Durna\'s, K.'
'Konieczny, P.'
'Pe\/lka, R.'
'Oszajca, M.'
'Gonzalez Guillen, A.'
'Korecki, J.'
'Ciesielska, Z.'
'\/Lasocha, W.'

_publ_section_title
;
 Two-step magnetic transition in hybrid organic--inorganic materials of
 the (m-xylylenediamine)MeSO4 (Me -- Mn, Fe, Co, Ni) type
;
_journal_issue 22
_journal_name_full 'New Journal of Chemistry'
_journal_page_first 18225
_journal_paper_doi 10.1039/C8NJ04036B
_journal_volume 42
_journal_year 2018
_chemical_formula_moiety FeSO4(C8H12N2)
_chemical_formula_sum 'C8 H12 Fe N2 O4 S'
_chemical_formula_weight 288.1
_chemical_name_systematic FeSO4(MXDA)
_space_group_IT_number 26
_space_group_name_Hall 'P -2a 2a'
_space_group_name_H-M_alt 'P 21 m a'
_symmetry_cell_setting orthorhombic
_symmetry_Int_Tables_number 26
_symmetry_space_group_name_Hall 'P -2a 2a'
_symmetry_space_group_name_H-M 'P 21 m a'
_audit_update_record
;
2018-07-19 deposited with the CCDC.
2018-10-10 downloaded from the CCDC.
;
_cell_angle_alpha 90
_cell_angle_beta 90
_cell_angle_gamma 90
_cell_formula_units_Z 2
_cell_length_a 9.760(2)
_cell_length_b 10.8769(10)
_cell_length_c 4.9043(9)
_cell_measurement_temperature 293
_cell_volume 520.63(15)
_diffrn_ambient_temperature 293
_diffrn_measurement_device_type diffractometer
_diffrn_radiation_probe x-ray
_diffrn_radiation_type 'Cu K\a'
_diffrn_radiation_wavelength 1.5418
_exptl_absorpt_coefficient_mu 13.544
_exptl_crystal_density_diffrn 1.8377
_exptl_crystal_F_000 296
_pd_char_colour brown
_pd_instr_location ' ?'
_pd_meas_2theta_range_inc 0.02
_pd_meas_2theta_range_max 69.980
_pd_meas_2theta_range_min 5.020
_pd_meas_number_of_points 3249
_pd_proc_2theta_range_inc 0.02
_pd_proc_2theta_range_max 69.98
_pd_proc_2theta_range_min 10.02
_pd_proc_ls_pref_orient_corr 'March & Dollase'
_pd_proc_ls_profile_function Pseudo-Voigt
_pd_proc_ls_prof_R_factor 0.1025
_pd_proc_ls_prof_wR_expected 0.1172
_pd_proc_ls_prof_wR_factor 0.1466
_refine_ls_goodness_of_fit_all 1.25
_refine_ls_hydrogen_treatment constr
_refine_ls_number_constraints 1
_refine_ls_number_parameters 35
_refine_ls_number_restraints 24
_refine_ls_R_factor_all 0.1119
_refine_ls_R_factor_gt 0.1045
_refine_ls_shift/su_max 0.0344
_refine_ls_shift/su_mean 0.0057
_refine_ls_weighting_scheme sigma
_refine_ls_wR_factor_all 0.1112
_refine_ls_wR_factor_gt 0.1098
_cod_data_source_file c8nj04036b2.cif
_cod_data_source_block I_CCDC3
_cod_depositor_comments
;
The following automatic conversions were performed:

'_diffrn_radiation_probe' value 'X-ray' changed to 'x-ray' according
to
/home/data/users/saulius/crontab/automatic-downloads/rss-feeds/RSC/lib/dictionaries/cif_core.dic
dictionary named 'cif_core.dic' version 2.4.2 from 2011-04-26.

Automatic conversion script
Id: cif_fix_values 4973 2017-02-22 13:04:09Z antanas 

 Adding full bibliography for 7057828--7057831.cif.
;
_cod_original_cell_volume 520.65(15)
_cod_original_sg_symbol_Hall 'P 2xa;-2y;-2za'
_cod_original_formula_sum 'C8 H12 Fe1 N2 O4 S1'
_cod_database_code 7057831

loop_
_space_group_symop_id
_space_group_symop_operation_xyz
1 x,y,z
2 x+1/2,-y,-z
3 x+1/2,y,-z
4 x,-y,z

loop_
_atom_site_label
_atom_site_type_symbol
_atom_site_fract_x
_atom_site_fract_y
_atom_site_fract_z
_atom_site_adp_type
_atom_site_U_iso_or_equiv
_atom_site_site_symmetry_multiplicity
_atom_site_occupancy
_atom_site_calc_flag
Fe1 Fe 0.114(2) 0.5 0.143(5) Uiso 0.017(10) 2 1 d
S1 S -0.192(4) 0.5 0.426(8) Uiso 0.011(14) 2 1 d
O1 O -0.040(4) 0.5 0.446(11) Uiso 0.011(14) 2 1 d
O2 O 0.267(6) 0.5 -0.135(11) Uiso 0.011(14) 2 1 d
O3 O -0.245(4) 0.6078(12) 0.558(10) Uiso 0.011(14) 4 1 d
C2 C -0.115(10) 1 -0.37(2) Uiso 0.07(3) 2 1 d
C4 C 0.052(6) 0.8886(7) -0.102(14) Uiso 0.07(3) 4 1 d
N1 N 0.015(7) 0.669(2) -0.046(19) Uiso 0.07(3) 4 1 d
C1 C -0.059(7) 0.8885(7) -0.283(16) Uiso 0.07(3) 4 1 d
C5 C 0.113(7) 0.7672(15) -0.003(18) Uiso 0.07(3) 4 1 d
C6 C 0.108(7) 1 -0.012(18) Uiso 0.07(3) 2 1 d
H1c2 H -0.19128 1 -0.496183 Uiso 0.0883 2 1 d
H1c1 H -0.09747 0.812088 -0.344328 Uiso 0.0883 4 1 d
H1c5 H 0.195342 0.749827 -0.103657 Uiso 0.0883 4 1 d
H2c5 H 0.13423 0.773123 0.187389 Uiso 0.0883 4 1 d
H1c6 H 0.184054 1 0.111971 Uiso 0.0883 2 1 d
H1n1 H 0.003823 0.657228 -0.220437 Uiso 0.0883 4 1 d
H2n1 H -0.060661 0.685965 0.040078 Uiso 0.0883 4 1 d

loop_
_atom_type_symbol
_atom_type_scat_dispersion_real
_atom_type_scat_dispersion_imag
_atom_type_scat_source
C 0.0181 0.0091 'International Tables Vol C tables 4.2.6.8 and 6.1.1.1'
H 0.0000 0.0000 'International Tables Vol C tables 4.2.6.8 and 6.1.1.1'
Fe -1.1336 3.1974 'International Tables Vol C tables 4.2.6.8 and 6.1.1.1'
N 0.0311 0.0180 'International Tables Vol C tables 4.2.6.8 and 6.1.1.1'
O 0.0492 0.0322 'International Tables Vol C tables 4.2.6.8 and 6.1.1.1'
S 0.3331 0.5567 'International Tables Vol C tables 4.2.6.8 and 6.1.1.1'

loop_
_geom_angle_atom_site_label_1
_geom_angle_atom_site_label_2
_geom_angle_atom_site_label_3
_geom_angle_site_symmetry_1
_geom_angle_site_symmetry_3
_geom_angle
O1 Fe1 O2 . . 178(2)
O1 S1 O2 . 2_465 109(4)
O1 S1 O3 . . 109(3)
O1 S1 O3 . 4_565 109(3)
O2 S1 O3 2_465 . 109(3)
O2 S1 O3 2_465 4_565 109(3)
O3 S1 O3 . 4_565 109(3)
Fe1 O1 S1 . . 132(4)
Fe1 O2 S1 . 2_565 148(4)
C1 C2 C1 . 4_575 120(8)
C1 C2 H1c2 . . 120
C1 C2 H1c2 4_575 . 120
C1 C4 C5 . . 120(3)
C1 C4 C6 . . 120(3)
C5 C4 C6 . . 120(6)
C5 N1 H1n1 . . 109.47
C5 N1 H2n1 . . 109.48
H1n1 N1 H2n1 . . 113.86
C2 C1 C4 . . 120(4)
C2 C1 H1c1 . . 120
C4 C1 H1c1 . . 120
C4 C5 N1 . . 109(5)
C4 C5 H1c5 . . 109.48
C4 C5 H2c5 . . 109.47
N1 C5 H1c5 . . 109.48
N1 C5 H2c5 . . 109.47
H1c5 C5 H2c5 . . 109.47
C4 C6 C4 . 4_575 120(6)
C4 C6 H1c6 . . 119.97
C4 C6 H1c6 4_575 . 119.97

loop_
_geom_bond_atom_site_label_1
_geom_bond_atom_site_label_2
_geom_bond_site_symmetry_2
_geom_bond_distance
Fe1 O1 . 2.12(5)
Fe1 O2 . 2.02(6)
S1 O1 . 1.48(5)
S1 O2 2_465 1.48(7)
S1 O3 . 1.44(4)
S1 O3 4_565 1.44(4)
C2 C1 . 1.40(6)
C2 C1 4_575 1.40(6)
C2 H1c2 . 0.9601
C4 C1 . 1.40(10)
C4 C5 . 1.53(5)
C4 C6 . 1.40(5)
N1 C5 . 1.45(7)
N1 H1n1 . 0.8699
N1 H2n1 . 0.8701
C1 H1c1 . 0.9601
C5 H1c5 . 0.9601
C5 H2c5 . 0.9599
C6 H1c6 . 0.96

loop_
_geom_hbond_atom_site_label_D
_geom_hbond_atom_site_label_H
_geom_hbond_atom_site_label_A
_geom_hbond_site_symmetry_A
_geom_hbond_distance_DH
_geom_hbond_distance_HA
_geom_hbond_distance_DA
_geom_hbond_angle_DHA
C1 H1c1 N1 . 0.96 2.40 2.75(6) 101.08
C5 H2c5 O3 3_556 0.96 2.49 3.11(8) 122.86
C6 H1c6 C2 2_575 0.96 2.34 3.30(12) 173.93
N1 H1n1 O1 1_554 0.87 2.41 3.14(9) 142.63

loop_
_restr_distance_atom_site_label_1
_restr_distance_atom_site_label_2
_restr_distance_site_symmetry_2
_restr_distance_target
_restr_distance_target_weight_param
C1 C2 . 1.4 0.005
C2 C1 4_575 1.4 0.005
C1 C4 . 1.4 0.005
C4 C6 . 1.4 0.005
C6 C4 4_575 1.4 0.005
C4 C5 . 1.51 0.005
C5 N1 . 1.45 0.001
S1 O1 . 1.48 0.005
S1 O2 2_465 1.48 0.005
S1 O3 . 1.44 0.005
S1 O3 4_565 1.44 0.005

loop_
_restr_angle_atom_site_label_1
_restr_angle_atom_site_label_2
_restr_angle_atom_site_label_3
_restr_angle_site_symmetry_3
_restr_angle_target
_restr_angle_target_weight_param
C5 C4 C6 . 120 0.1
C5 C4 C1 . 120 0.1
C4 C1 C2 . 120 0.1
C4 C6 C4 4_575 120 0.1
C1 C2 C1 4_575 120 0.1
C4 C5 N1 . 109.47 0.01

loop_
_restr_torsion_atom_site_label_1
_restr_torsion_atom_site_label_2
_restr_torsion_atom_site_label_3
_restr_torsion_site_symmetry_3
_restr_torsion_atom_site_label_4
_restr_torsion_site_symmetry_4
_restr_torsion_angle_target
_restr_torsion_weight_param
C5 C4 C1 . C2 . 180 0.01
C5 C4 C6 . C4 4_575 180 0.01
C4 C1 C2 . C1 4_575 0 0.01
C4 C6 C4 4_575 C1 4_575 0 0.01

loop_
_restr_equal_angle_atom_site_label_1
_restr_equal_angle_site_symmetry_1
_restr_equal_angle_atom_site_label_2
_restr_equal_angle_atom_site_label_3
_restr_equal_angle_site_symmetry_3
_restr_equal_angle_class_class_id
_restr_equal_angle_class_target_weight_param
O1 . S1 O2 2_465 0 0.01
O1 . S1 O3 . 0 0.01
O2 2_465 S1 O3 . 0 0.01
O3 . S1 O3 4_565 0 0.01
